data_4350187
loop_
_publ_author_name
'Dong, Yu-Bin'
'Xu, Hong-Xia'
'Ma, Jian-Ping'
'Huang, Ru-Qi'

_publ_section_title
;
 Silver(I) coordination polymers based on a nano-sized bent
 bis(3-acetylenylphenyl-(4-cyanophenyl))oxadiazole ligand: the role of
 ligand isomerism and the templating effect of polyatomic anions and
 solvent intermediates.
;
_journal_issue 8
_journal_name_full 'Inorganic chemistry'
_journal_page_first 3325
_journal_page_last 3343
_journal_paper_doi 10.1021/ic052158w
_journal_volume 45
_journal_year 2006
_chemical_formula_sum 'C32 H16 Ag F6 N4 O P'
_chemical_formula_weight 725.33
_space_group_IT_number 2
_space_group_name_Hall '-P 1'
_space_group_name_H-M_alt 'P -1'
_symmetry_cell_setting triclinic
_symmetry_space_group_name_H-M 'P -1'
_atom_sites_solution_hydrogens geom
_atom_sites_solution_primary direct
_atom_sites_solution_secondary difmap
_audit_creation_method SHELXL-97
_cell_angle_alpha 111.228(2)
_cell_angle_beta 105.754(2)
_cell_angle_gamma 93.779(2)
_cell_formula_units_Z 2
_cell_length_a 10.7276(14)
_cell_length_b 12.2969(16)
_cell_length_c 16.825(2)
_cell_measurement_reflns_used 2457
_cell_measurement_temperature 293(2)
_cell_measurement_theta_max 21.049
_cell_measurement_theta_min 2.442
_cell_volume 1957.5(4)
_computing_cell_refinement 'Bruker SMART'
_computing_data_collection 'Bruker SMART'
_computing_data_reduction 'Bruker SAINT'
_computing_molecular_graphics 'Bruker SHELXTL'
_computing_publication_material 'Bruker SHELXTL'
_computing_structure_refinement 'SHELXL-97 (Sheldrick, 1997)'
_computing_structure_solution 'SHELXS-97 (Sheldrick, 1990)'
_diffrn_ambient_temperature 293(2)
_diffrn_measured_fraction_theta_full 0.946
_diffrn_measured_fraction_theta_max 0.946
_diffrn_measurement_device_type 'CCD area detector'
_diffrn_measurement_method 'phi and omega scans'
_diffrn_radiation_monochromator graphite
_diffrn_radiation_source 'fine-focus sealed tube'
_diffrn_radiation_type MoK\a
_diffrn_radiation_wavelength 0.71073
_diffrn_reflns_av_R_equivalents 0.0276
_diffrn_reflns_av_sigmaI/netI 0.0715
_diffrn_reflns_limit_h_max 12
_diffrn_reflns_limit_h_min -12
_diffrn_reflns_limit_k_max 14
_diffrn_reflns_limit_k_min -14
_diffrn_reflns_limit_l_max 20
_diffrn_reflns_limit_l_min -20
_diffrn_reflns_number 9973
_diffrn_reflns_theta_full 25.25
_diffrn_reflns_theta_max 25.25
_diffrn_reflns_theta_min 1.81
_exptl_absorpt_coefficient_mu 0.610
_exptl_absorpt_correction_T_max 0.9087
_exptl_absorpt_correction_T_min 0.8775
_exptl_absorpt_correction_type multi-scan
_exptl_absorpt_process_details sadabs
_exptl_crystal_colour COLOURLESS
_exptl_crystal_density_diffrn 1.231
_exptl_crystal_density_method 'not measured'
_exptl_crystal_description block
_exptl_crystal_F_000 720
_exptl_crystal_size_max 0.22
_exptl_crystal_size_mid 0.20
_exptl_crystal_size_min 0.16
_refine_diff_density_max 0.924
_refine_diff_density_min -0.494
_refine_diff_density_rms '0.107 End ===='
_refine_ls_extinction_method none
_refine_ls_goodness_of_fit_ref 1.007
_refine_ls_hydrogen_treatment constr
_refine_ls_matrix_type full
_refine_ls_number_parameters 465
_refine_ls_number_reflns 6702
_refine_ls_number_restraints 16
_refine_ls_restrained_S_all 1.008
_refine_ls_R_factor_all 0.1153
_refine_ls_R_factor_gt 0.0817
_refine_ls_shift/su_max 0.001
_refine_ls_shift/su_mean 0.000
_refine_ls_structure_factor_coef Fsqd
_refine_ls_weighting_details 'calc w=1/[\s^2^(Fo^2^)+(0.1469P)^2^+0.0000P] where P=(Fo^2^+2Fc^2^)/3'
_refine_ls_weighting_scheme calc
_refine_ls_wR_factor_gt 0.2159
_refine_ls_wR_factor_ref 0.2331
_reflns_number_gt 4210
_reflns_number_total 6702
_reflns_threshold_expression >2sigma(I)
_cod_data_source_file ic052158wsi20051219_053724.cif
_cod_data_source_block 3
_cod_depositor_comments
;
The following automatic conversions were performed:

data item '_symmetry_cell_setting' value 'Triclinic' was changed to
'triclinic' in accordance with the
/home/saulius/struct/COD-crude-data/automatic-downloads/DataCite-retrospective/ACS/depositions/lib/dictionaries/cif_core.dic
dictionary named 'cif_core.dic' version 2.4.2 last updated on
2011-04-26.

Automatic conversion script
Id: cif_fix_values 6909 2019-04-08 15:41:33Z antanas 
;
_cod_original_cell_volume 1957.6(4)
_cod_original_sg_symbol_H-M P-1
_cod_database_code 4350187

loop_
_symmetry_equiv_pos_as_xyz
'x, y, z'
'-x, -y, -z'

loop_
_atom_site_label
_atom_site_type_symbol
_atom_site_fract_x
_atom_site_fract_y
_atom_site_fract_z
_atom_site_U_iso_or_equiv
_atom_site_adp_type
_atom_site_occupancy
_atom_site_symmetry_multiplicity
_atom_site_calc_flag
_atom_site_refinement_flags
_atom_site_disorder_assembly
_atom_site_disorder_group
Ag1 Ag 1.00088(5) 0.43930(6) 0.38068(3) 0.0719(3) Uani 1 1 d . . .
N1 N 0.8086(5) 0.4467(6) 0.4148(3) 0.0593(15) Uani 1 1 d . . .
N2 N 0.8045(5) 0.4941(5) 0.5044(3) 0.0577(15) Uani 1 1 d . . .
N3 N 0.9871(8) 0.4865(8) -0.2710(5) 0.091(2) Uani 1 1 d . . .
N4 N 0.9892(9) 1.2449(7) 1.2688(5) 0.098(2) Uani 1 1 d . . .
O1 O 0.6199(4) 0.3699(5) 0.4166(3) 0.0635(13) Uani 1 1 d . . .
C1 C 0.6999(6) 0.3722(7) 0.3667(4) 0.0564(17) Uani 1 1 d . . .
C2 C 0.6542(6) 0.3001(7) 0.2712(4) 0.0621(19) Uani 1 1 d . . .
C3 C 0.5799(8) 0.1904(9) 0.2407(5) 0.091(3) Uani 1 1 d . . .
H3 H 0.5505 0.1663 0.2799 0.110 Uiso 1 1 calc R . .
C4 C 0.5479(9) 0.1139(11) 0.1501(5) 0.118(4) Uani 1 1 d . . .
H4 H 0.5016 0.0371 0.1295 0.142 Uiso 1 1 calc R . .
C5 C 0.5856(8) 0.1537(9) 0.0921(5) 0.090(3) Uani 1 1 d . . .
H5 H 0.5619 0.1037 0.0316 0.107 Uiso 1 1 calc R . .
C6 C 0.6584(6) 0.2669(8) 0.1215(4) 0.065(2) Uani 1 1 d . . .
C7 C 0.6957(6) 0.3396(7) 0.2136(4) 0.0589(18) Uani 1 1 d . . .
H7 H 0.7481 0.4141 0.2359 0.071 Uiso 1 1 calc R . .
C8 C 0.7037(8) 0.3044(8) 0.0623(5) 0.076(2) Uani 1 1 d . . .
C9 C 0.7445(8) 0.3277(8) 0.0104(5) 0.073(2) Uani 1 1 d . . .
C10 C 0.7988(8) 0.3650(8) -0.0482(5) 0.067(2) Uani 1 1 d . . .
C11 C 0.8312(12) 0.2794(8) -0.1153(6) 0.097(3) Uani 1 1 d . . .
H11 H 0.8200 0.2008 -0.1213 0.116 Uiso 1 1 calc R . .
C12 C 0.8802(12) 0.3104(9) -0.1732(7) 0.101(3) Uani 1 1 d . . .
H12 H 0.9014 0.2530 -0.2190 0.122 Uiso 1 1 calc R . .
C13 C 0.8974(8) 0.4268(9) -0.1627(6) 0.071(2) Uani 1 1 d . . .
C14 C 0.9496(9) 0.4590(8) -0.2239(6) 0.079(2) Uani 1 1 d . . .
C15 C 0.8696(9) 0.5108(9) -0.0959(7) 0.084(2) Uani 1 1 d . . .
H15 H 0.8866 0.5899 -0.0878 0.100 Uiso 1 1 calc R . .
C16 C 0.8154(9) 0.4808(9) -0.0384(6) 0.081(2) Uani 1 1 d . . .
H16 H 0.7912 0.5383 0.0056 0.097 Uiso 1 1 calc R . .
C17 C 0.6937(6) 0.4458(6) 0.5013(4) 0.0530(16) Uani 1 1 d . . .
C18 C 0.6377(6) 0.4618(6) 0.5751(4) 0.0547(17) Uani 1 1 d . . .
C19 C 0.5464(8) 0.3762(8) 0.5679(5) 0.081(3) Uani 1 1 d . . .
H19 H 0.5116 0.3099 0.5141 0.097 Uiso 1 1 calc R . .
C20 C 0.5031(9) 0.3860(8) 0.6409(6) 0.090(3) Uani 1 1 d . . .
H20 H 0.4408 0.3257 0.6360 0.108 Uiso 1 1 calc R . .
C21 C 0.5527(9) 0.4853(8) 0.7204(6) 0.084(3) Uani 1 1 d . . .
H21 H 0.5260 0.4905 0.7696 0.101 Uiso 1 1 calc R . .
C22 C 0.6432(7) 0.5779(7) 0.7270(4) 0.0563(17) Uani 1 1 d . . .
C23 C 0.6872(6) 0.5654(6) 0.6535(4) 0.0462(15) Uani 1 1 d . . .
H23 H 0.7486 0.6253 0.6568 0.055 Uiso 1 1 calc R . .
C24 C 0.6939(8) 0.6813(7) 0.8070(5) 0.0635(19) Uani 1 1 d . . .
C25 C 0.7369(8) 0.7671(7) 0.8769(5) 0.069(2) Uani 1 1 d . . .
C26 C 0.7878(8) 0.8690(7) 0.9593(5) 0.0625(19) Uani 1 1 d . . .
C27 C 0.8106(11) 0.8558(8) 1.0414(6) 0.090(3) Uani 1 1 d . . .
H27 H 0.7894 0.7813 1.0415 0.108 Uiso 1 1 calc R . .
C28 C 0.8635(9) 0.9515(7) 1.1206(5) 0.075(2) Uani 1 1 d . . .
H28 H 0.8780 0.9422 1.1747 0.090 Uiso 1 1 calc R . .
C29 C 0.8956(8) 1.0620(7) 1.1211(5) 0.071(2) Uani 1 1 d . . .
C30 C 0.9497(9) 1.1651(8) 1.2051(6) 0.082(2) Uani 1 1 d . . .
C31 C 0.8780(10) 1.0743(8) 1.0396(6) 0.084(3) Uani 1 1 d . . .
H31 H 0.9037 1.1481 1.0397 0.101 Uiso 1 1 calc R . .
C32 C 0.8237(9) 0.9795(8) 0.9601(6) 0.080(2) Uani 1 1 d . . .
H32 H 0.8108 0.9889 0.9062 0.096 Uiso 1 1 calc R . .
F1A F 0.6497(19) 1.0658(9) 0.6575(10) 0.156(7) Uani 0.480(5) 1 d P A 1
F2A F 0.8358(12) 0.9940(13) 0.7067(12) 0.144(6) Uani 0.480(5) 1 d P A 1
F3A F 0.6619(14) 0.9910(12) 0.7543(8) 0.121(4) Uani 0.480(5) 1 d P A 1
F4A F 0.698(2) 0.8181(15) 0.6663(12) 0.163(7) Uani 0.480(5) 1 d P A 1
F5A F 0.5277(12) 0.8914(10) 0.6186(8) 0.104(4) Uani 0.480(5) 1 d P A 1
F6A F 0.6938(12) 0.8982(10) 0.5638(8) 0.105(4) Uani 0.480(5) 1 d P A 1
F1B F 0.6142(16) 0.8144(11) 0.1722(14) 0.245(12) Uani 0.520(5) 1 d PD A 2
F2B F 0.8009(10) 0.7363(18) 0.1880(16) 0.234(12) Uani 0.520(5) 1 d PD A 2
F3B F 0.684(2) 0.752(3) 0.2779(6) 0.41(3) Uani 0.520(5) 1 d PD A 2
F4B F 0.685(2) 0.5729(15) 0.1791(18) 0.52(5) Uani 0.520(5) 1 d PD A 2
F5B F 0.5030(10) 0.6504(17) 0.1574(13) 0.220(10) Uani 0.520(5) 1 d PD A 2
F6B F 0.623(2) 0.6421(16) 0.0683(7) 0.222(9) Uiso 0.520(5) 1 d PD A 2
P1A P 0.6867(5) 0.9395(4) 0.6639(3) 0.0702(14) Uani 0.480(5) 1 d P A 1
P1B P 0.6514(6) 0.6923(5) 0.1728(4) 0.0961(18) Uani 0.520(5) 1 d PD A 2

loop_
_atom_site_aniso_label
_atom_site_aniso_U_11
_atom_site_aniso_U_22
_atom_site_aniso_U_33
_atom_site_aniso_U_23
_atom_site_aniso_U_13
_atom_site_aniso_U_12
Ag1 0.0543(4) 0.1026(6) 0.0365(3) 0.0067(3) 0.0153(2) -0.0138(3)
N1 0.044(3) 0.092(4) 0.026(2) 0.009(3) 0.011(2) -0.007(3)
N2 0.051(3) 0.086(4) 0.029(3) 0.015(3) 0.016(2) 0.000(3)
N3 0.101(6) 0.130(7) 0.077(5) 0.069(5) 0.043(4) 0.027(5)
N4 0.117(6) 0.082(5) 0.050(4) 0.000(4) 0.000(4) -0.005(5)
O1 0.047(2) 0.092(4) 0.028(2) 0.000(2) 0.0142(18) -0.011(2)
C1 0.040(3) 0.086(5) 0.039(3) 0.021(4) 0.012(3) 0.008(3)
C2 0.046(4) 0.091(6) 0.028(3) 0.002(3) 0.011(3) -0.002(4)
C3 0.077(5) 0.127(7) 0.037(4) 0.001(4) 0.025(4) -0.044(5)
C4 0.096(7) 0.165(10) 0.042(4) -0.002(5) 0.023(4) -0.076(7)
C5 0.078(5) 0.122(7) 0.029(4) -0.005(4) 0.016(3) -0.037(5)
C6 0.043(4) 0.105(6) 0.034(3) 0.010(4) 0.014(3) 0.008(4)
C7 0.048(4) 0.086(5) 0.037(3) 0.016(3) 0.016(3) 0.012(3)
C8 0.069(5) 0.107(7) 0.035(4) 0.017(4) 0.010(3) 0.001(4)
C9 0.078(5) 0.098(6) 0.045(4) 0.031(4) 0.022(4) 0.014(4)
C10 0.074(5) 0.090(6) 0.044(4) 0.030(4) 0.021(3) 0.023(4)
C11 0.183(11) 0.073(6) 0.062(5) 0.033(5) 0.067(6) 0.051(7)
C12 0.178(11) 0.077(7) 0.083(6) 0.034(5) 0.088(7) 0.035(7)
C13 0.063(4) 0.097(7) 0.061(5) 0.041(5) 0.020(4) 0.006(4)
C14 0.088(6) 0.083(6) 0.075(6) 0.037(5) 0.032(5) 0.018(5)
C15 0.090(6) 0.090(7) 0.086(7) 0.046(6) 0.034(5) 0.026(5)
C16 0.100(7) 0.079(6) 0.074(6) 0.028(5) 0.042(5) 0.036(5)
C17 0.038(3) 0.074(5) 0.039(3) 0.014(3) 0.014(3) 0.002(3)
C18 0.042(3) 0.078(5) 0.032(3) 0.007(3) 0.017(3) 0.001(3)
C19 0.073(5) 0.087(6) 0.049(4) -0.011(4) 0.031(4) -0.024(4)
C20 0.093(6) 0.097(6) 0.070(5) 0.013(5) 0.049(5) -0.030(5)
C21 0.097(6) 0.103(7) 0.056(5) 0.022(5) 0.049(5) -0.002(5)
C22 0.058(4) 0.069(5) 0.036(3) 0.012(3) 0.020(3) 0.013(3)
C23 0.043(3) 0.056(4) 0.036(3) 0.014(3) 0.014(3) 0.004(3)
C24 0.076(5) 0.069(5) 0.037(4) 0.011(4) 0.019(3) 0.012(4)
C25 0.087(5) 0.059(5) 0.049(4) 0.011(4) 0.020(4) 0.006(4)
C26 0.084(5) 0.057(5) 0.039(4) 0.013(3) 0.019(3) 0.005(4)
C27 0.152(9) 0.064(5) 0.054(5) 0.028(4) 0.029(5) 0.011(5)
C28 0.127(7) 0.046(5) 0.040(4) 0.011(3) 0.021(4) 0.005(4)
C29 0.078(5) 0.057(5) 0.056(5) 0.001(4) 0.019(4) 0.012(4)
C30 0.085(6) 0.068(5) 0.060(5) 0.009(5) -0.003(4) 0.014(4)
C31 0.108(7) 0.054(5) 0.071(6) 0.025(4) 0.003(5) 0.003(5)
C32 0.104(7) 0.074(6) 0.057(5) 0.031(4) 0.012(4) 0.010(5)
F1A 0.28(2) 0.035(6) 0.144(13) 0.044(7) 0.044(12) 0.021(9)
F2A 0.077(8) 0.136(11) 0.170(15) 0.022(10) 0.021(8) 0.001(7)
F3A 0.128(10) 0.128(10) 0.066(7) 0.002(7) 0.028(7) -0.003(8)
F4A 0.206(18) 0.134(12) 0.147(15) 0.069(11) 0.029(12) 0.060(12)
F5A 0.113(9) 0.093(8) 0.086(8) 0.021(6) 0.028(6) -0.016(6)
F6A 0.100(8) 0.104(8) 0.090(8) 0.003(6) 0.053(6) -0.008(6)
F1B 0.27(2) 0.176(16) 0.40(3) 0.22(2) 0.10(2) 0.133(16)
F2B 0.096(10) 0.35(3) 0.40(3) 0.28(3) 0.110(15) 0.060(14)
F3B 0.34(4) 0.85(9) 0.099(15) 0.22(3) 0.11(2) 0.20(5)
F4B 0.38(5) 0.98(13) 0.51(7) 0.51(9) 0.24(5) 0.52(8)
F5B 0.128(14) 0.30(3) 0.25(2) 0.16(2) 0.025(13) -0.001(14)
P1A 0.088(3) 0.048(3) 0.065(3) 0.019(2) 0.017(2) -0.006(2)
P1B 0.114(4) 0.107(4) 0.087(3) 0.043(3) 0.060(3) 0.005(3)

loop_
_atom_type_symbol
_atom_type_description
_atom_type_scat_dispersion_real
_atom_type_scat_dispersion_imag
_atom_type_scat_source
C C 0.0033 0.0016 'International Tables Vol C Tables 4.2.6.8 and 6.1.1.4'
H H 0.0000 0.0000 'International Tables Vol C Tables 4.2.6.8 and 6.1.1.4'
N N 0.0061 0.0033 'International Tables Vol C Tables 4.2.6.8 and 6.1.1.4'
O O 0.0106 0.0060 'International Tables Vol C Tables 4.2.6.8 and 6.1.1.4'
F F 0.0171 0.0103 'International Tables Vol C Tables 4.2.6.8 and 6.1.1.4'
Ag Ag -0.8971 1.1015 'International Tables Vol C Tables 4.2.6.8 and 6.1.1.4'
P P 0.1023 0.0942 'International Tables Vol C Tables 4.2.6.8 and 6.1.1.4'

loop_
_geom_angle_atom_site_label_1
_geom_angle_atom_site_label_2
_geom_angle_atom_site_label_3
_geom_angle
_geom_angle_site_symmetry_1
_geom_angle_site_symmetry_3
N2 Ag1 N1 118.64(17) 2_766 .
N2 Ag1 N3 109.5(2) 2_766 2_765
N1 Ag1 N3 115.2(2) . 2_765
N2 Ag1 N4 113.0(2) 2_766 1_544
N1 Ag1 N4 109.4(3) . 1_544
N3 Ag1 N4 86.7(3) 2_765 1_544
C1 N1 N2 106.5(5) . .
C1 N1 Ag1 124.9(5) . .
N2 N1 Ag1 123.1(4) . .
C17 N2 N1 105.9(5) . .
C17 N2 Ag1 129.3(4) . 2_766
N1 N2 Ag1 118.3(4) . 2_766
C14 N3 Ag1 161.7(7) . 2_765
C30 N4 Ag1 158.5(8) . 1_566
C1 O1 C17 103.4(5) . .
N1 C1 O1 111.4(6) . .
N1 C1 C2 129.1(6) . .
O1 C1 C2 119.4(6) . .
C3 C2 C7 121.2(6) . .
C3 C2 C1 119.1(7) . .
C7 C2 C1 119.5(7) . .
C2 C3 C4 119.9(7) . .
C5 C4 C3 119.1(9) . .
C4 C5 C6 121.8(7) . .
C5 C6 C7 118.0(7) . .
C5 C6 C8 121.3(7) . .
C7 C6 C8 120.5(7) . .
C2 C7 C6 119.9(7) . .
C9 C8 C6 175.0(10) . .
C8 C9 C10 175.7(9) . .
C16 C10 C11 120.6(7) . .
C16 C10 C9 121.4(7) . .
C11 C10 C9 118.0(8) . .
C12 C11 C10 119.9(8) . .
C13 C12 C11 119.2(8) . .
C15 C13 C12 121.0(7) . .
C15 C13 C14 120.1(9) . .
C12 C13 C14 118.9(8) . .
N3 C14 C13 177.7(10) . .
C13 C15 C16 120.7(9) . .
C10 C16 C15 118.5(8) . .
N2 C17 O1 112.7(5) . .
N2 C17 C18 129.2(6) . .
O1 C17 C18 118.1(5) . .
C19 C18 C23 121.4(6) . .
C19 C18 C17 120.2(6) . .
C23 C18 C17 118.3(6) . .
C18 C19 C20 120.2(7) . .
C21 C20 C19 120.1(7) . .
C20 C21 C22 120.1(6) . .
C21 C22 C23 118.9(6) . .
C21 C22 C24 121.3(6) . .
C23 C22 C24 119.7(7) . .
C18 C23 C22 119.2(6) . .
C25 C24 C22 177.7(8) . .
C24 C25 C26 179.6(9) . .
C32 C26 C27 119.2(7) . .
C32 C26 C25 121.1(7) . .
C27 C26 C25 119.5(7) . .
C28 C27 C26 120.2(8) . .
C27 C28 C29 120.3(7) . .
C28 C29 C31 119.5(7) . .
C28 C29 C30 120.8(8) . .
C31 C29 C30 119.8(8) . .
N4 C30 C29 178.6(10) . .
C32 C31 C29 120.6(8) . .
C31 C32 C26 120.1(8) . .
F4A P1A F3A 94.6(9) . .
F4A P1A F2A 96.9(10) . .
F3A P1A F2A 92.5(9) . .
F4A P1A F6A 93.2(9) . .
F3A P1A F6A 170.0(9) . .
F2A P1A F6A 92.8(8) . .
F4A P1A F5A 87.3(9) . .
F3A P1A F5A 87.0(7) . .
F2A P1A F5A 175.8(8) . .
F6A P1A F5A 87.0(6) . .
F4A P1A F1A 171.4(11) . .
F3A P1A F1A 83.3(9) . .
F2A P1A F1A 91.6(9) . .
F6A P1A F1A 88.1(8) . .
F5A P1A F1A 84.2(8) . .
F5B P1B F4B 90.8(8) . .
F5B P1B F6B 89.6(9) . .
F4B P1B F6B 93.1(10) . .
F5B P1B F3B 92.7(9) . .
F4B P1B F3B 90.3(9) . .
F6B P1B F3B 175.9(12) . .
F5B P1B F2B 179.1(8) . .
F4B P1B F2B 90.1(8) . .
F6B P1B F2B 90.2(11) . .
F3B P1B F2B 87.4(9) . .
F5B P1B F1B 87.3(8) . .
F4B P1B F1B 176.2(12) . .
F6B P1B F1B 90.2(8) . .
F3B P1B F1B 86.5(13) . .
F2B P1B F1B 91.8(8) . .

loop_
_geom_bond_atom_site_label_1
_geom_bond_atom_site_label_2
_geom_bond_distance
_geom_bond_site_symmetry_2
Ag1 N2 2.282(5) 2_766
Ag1 N1 2.285(5) .
Ag1 N3 2.364(7) 2_765
Ag1 N4 2.418(8) 1_544
N1 C1 1.290(9) .
N1 N2 1.420(7) .
N2 C17 1.273(8) .
N2 Ag1 2.282(5) 2_766
N3 C14 1.120(10) .
N3 Ag1 2.364(7) 2_765
N4 C30 1.108(10) .
N4 Ag1 2.418(8) 1_566
O1 C1 1.359(8) .
O1 C17 1.362(8) .
C1 C2 1.446(9) .
C2 C3 1.361(11) .
C2 C7 1.386(10) .
C3 C4 1.400(11) .
C4 C5 1.376(12) .
C5 C6 1.393(12) .
C6 C7 1.404(9) .
C6 C8 1.418(11) .
C8 C9 1.186(10) .
C9 C10 1.458(10) .
C10 C16 1.367(12) .
C10 C11 1.380(11) .
C11 C12 1.376(12) .
C12 C13 1.371(12) .
C13 C15 1.342(13) .
C13 C14 1.451(11) .
C15 C16 1.395(12) .
C17 C18 1.478(8) .
C18 C19 1.338(10) .
C18 C23 1.400(9) .
C19 C20 1.395(10) .
C20 C21 1.381(12) .
C21 C22 1.399(11) .
C22 C23 1.401(8) .
C22 C24 1.413(10) .
C24 C25 1.204(10) .
C25 C26 1.426(10) .
C26 C32 1.381(11) .
C26 C27 1.408(10) .
C27 C28 1.359(11) .
C28 C29 1.376(11) .
C29 C31 1.398(12) .
C29 C30 1.450(11) .
C31 C32 1.358(12) .
F1A P1A 1.662(11) .
F2A P1A 1.553(13) .
F3A P1A 1.526(13) .
F4A P1A 1.520(16) .
F5A P1A 1.636(13) .
F6A P1A 1.598(12) .
F1B P1B 1.582(8) .
F2B P1B 1.579(8) .
F3B P1B 1.573(9) .
F4B P1B 1.568(9) .
F5B P1B 1.561(8) .
F6B P1B 1.569(9) .

loop_
_geom_torsion_atom_site_label_1
_geom_torsion_atom_site_label_2
_geom_torsion_atom_site_label_3
_geom_torsion_atom_site_label_4
_geom_torsion
_geom_torsion_site_symmetry_1
_geom_torsion_site_symmetry_4
N2 Ag1 N1 C1 -148.3(6) 2_766 .
N3 Ag1 N1 C1 79.1(7) 2_765 .
N4 Ag1 N1 C1 -16.5(7) 1_544 .
N2 Ag1 N1 N2 1.9(7) 2_766 .
N3 Ag1 N1 N2 -130.7(5) 2_765 .
N4 Ag1 N1 N2 133.6(5) 1_544 .
C1 N1 N2 C17 -1.2(8) . .
Ag1 N1 N2 C17 -156.0(5) . .
C1 N1 N2 Ag1 152.9(5) . 2_766
Ag1 N1 N2 Ag1 -1.9(7) . 2_766
N2 N1 C1 O1 2.8(8) . .
Ag1 N1 C1 O1 157.0(4) . .
N2 N1 C1 C2 179.8(7) . .
Ag1 N1 C1 C2 -26.0(11) . .
C17 O1 C1 N1 -3.1(8) . .
C17 O1 C1 C2 179.5(7) . .
N1 C1 C2 C3 146.0(9) . .
O1 C1 C2 C3 -37.2(11) . .
N1 C1 C2 C7 -28.8(12) . .
O1 C1 C2 C7 148.0(7) . .
C7 C2 C3 C4 2.1(14) . .
C1 C2 C3 C4 -172.5(9) . .
C2 C3 C4 C5 -3.9(17) . .
C3 C4 C5 C6 2.0(17) . .
C4 C5 C6 C7 1.5(14) . .
C4 C5 C6 C8 176.1(10) . .
C3 C2 C7 C6 1.5(11) . .
C1 C2 C7 C6 176.1(7) . .
C5 C6 C7 C2 -3.3(11) . .
C8 C6 C7 C2 -177.8(7) . .
C5 C6 C8 C9 -45(10) . .
C7 C6 C8 C9 130(9) . .
C6 C8 C9 C10 -138(11) . .
C8 C9 C10 C16 -30(12) . .
C8 C9 C10 C11 151(12) . .
C16 C10 C11 C12 -0.3(16) . .
C9 C10 C11 C12 178.7(10) . .
C10 C11 C12 C13 0.7(17) . .
C11 C12 C13 C15 1.3(16) . .
C11 C12 C13 C14 179.8(10) . .
Ag1 N3 C14 C13 -27(29) 2_765 .
C15 C13 C14 N3 -38(27) . .
C12 C13 C14 N3 144(27) . .
C12 C13 C15 C16 -3.6(14) . .
C14 C13 C15 C16 177.9(8) . .
C11 C10 C16 C15 -1.9(14) . .
C9 C10 C16 C15 179.1(8) . .
C13 C15 C16 C10 3.9(14) . .
N1 N2 C17 O1 -0.8(8) . .
Ag1 N2 C17 O1 -151.0(5) 2_766 .
N1 N2 C17 C18 179.5(7) . .
Ag1 N2 C17 C18 29.2(11) 2_766 .
C1 O1 C17 N2 2.3(8) . .
C1 O1 C17 C18 -177.9(7) . .
N2 C17 C18 C19 -155.2(9) . .
O1 C17 C18 C19 25.1(11) . .
N2 C17 C18 C23 21.8(11) . .
O1 C17 C18 C23 -158.0(6) . .
C23 C18 C19 C20 -3.3(13) . .
C17 C18 C19 C20 173.6(8) . .
C18 C19 C20 C21 1.2(15) . .
C19 C20 C21 C22 2.1(15) . .
C20 C21 C22 C23 -3.3(13) . .
C20 C21 C22 C24 179.0(9) . .
C19 C18 C23 C22 2.1(11) . .
C17 C18 C23 C22 -174.9(6) . .
C21 C22 C23 C18 1.2(10) . .
C24 C22 C23 C18 179.0(7) . .
C21 C22 C24 C25 33(22) . .
C23 C22 C24 C25 -144(21) . .
C22 C24 C25 C26 -168(100) . .
C24 C25 C26 C32 -14(100) . .
C24 C25 C26 C27 171(100) . .
C32 C26 C27 C28 2.1(14) . .
C25 C26 C27 C28 177.6(9) . .
C26 C27 C28 C29 -0.2(15) . .
C27 C28 C29 C31 -2.4(14) . .
C27 C28 C29 C30 178.8(9) . .
Ag1 N4 C30 C29 3(56) 1_566 .
C28 C29 C30 N4 -123(53) . .
C31 C29 C30 N4 58(54) . .
C28 C29 C31 C32 3.2(14) . .
C30 C29 C31 C32 -178.0(9) . .
C29 C31 C32 C26 -1.3(15) . .
C27 C26 C32 C31 -1.3(14) . .
C25 C26 C32 C31 -176.7(9) . .
